data_4038667
loop_
_publ_author_name
'Srinivasulu, Vunnam'
'Schilf, Paul'
'Ibrahim, Saleh'
'Shehadi, Ihsan A.'
'Malik, Omar G.'
'Sieburth, Scott'
'Khanfar, Monther A.'
'Hamad, Mohamad'
'Abu-Yousef, Imad A.'
'Majdalawieh, Amin F.'
'Al-Tel, Taleb H.'

_publ_section_title
;
 Divergent Strategy for Diastereocontrolled Synthesis of Small- and
 Medium-Ring Architectures
;
_journal_name_full 'The Journal of Organic Chemistry'
_journal_paper_doi 10.1021/acs.joc.0c01244
_journal_year 2020
_chemical_formula_moiety 'C36 H37 N5 O3'
_chemical_formula_sum 'C36 H37 N5 O3'
_chemical_formula_weight 587.70
_space_group_crystal_system orthorhombic
_space_group_IT_number 61
_space_group_name_Hall '-P 2ac 2ab'
_space_group_name_H-M_alt 'P b c a'
_atom_sites_solution_hydrogens mixed
_atom_sites_solution_primary dual
_audit_creation_date 2019-07-16
_audit_creation_method
;
Olex2 1.2-ac3
(compiled 2017.01.05 svn.r3372 for Rigaku Oxford Diffraction, GUI svn.r5289)
;
_cell_angle_alpha 90
_cell_angle_beta 90
_cell_angle_gamma 90
_cell_formula_units_Z 8
_cell_length_a 23.94(3)
_cell_length_b 10.015(3)
_cell_length_c 26.173(15)
_cell_measurement_reflns_used 494
_cell_measurement_temperature 293(2)
_cell_measurement_theta_max 25.6920
_cell_measurement_theta_min 3.3340
_cell_volume 6275(9)
_computing_cell_refinement 'CrysAlisPro 1.171.38.46 (Rigaku OD, 2015)'
_computing_data_collection 'CrysAlisPro 1.171.38.46 (Rigaku OD, 2015)'
_computing_data_reduction 'CrysAlisPro 1.171.38.46 (Rigaku OD, 2015)'
_computing_molecular_graphics 'Olex2 (Dolomanov et al., 2009)'
_computing_publication_material 'Olex2 (Dolomanov et al., 2009)'
_computing_structure_refinement 'ShelXL (Sheldrick, 2015)'
_computing_structure_solution 'ShelXT (Sheldrick, 2015)'
_diffrn_ambient_temperature 293(2)
_diffrn_detector 'CCD plate'
_diffrn_detector_area_resol_mean 8.0267
_diffrn_detector_type Eos
_diffrn_measured_fraction_theta_full 0.997
_diffrn_measured_fraction_theta_max 0.854
_diffrn_measurement_details
;
List of Runs (angles in degrees, time in seconds):

  # Type    Start    End  Width  t~exp~   \w     \q     \k     \f   Frames
--------------------------------------------------------------------------
  1  \w    -12.00  23.00   1.00  125.00    --  -16.04 -99.00  60.00   35
  2  \w    -34.00  47.00   1.00  125.00    --  -16.04  38.00 -90.00   81
;
_diffrn_measurement_device 'four-circle diffractometer'
_diffrn_measurement_device_type 'Xcalibur, Eos'
_diffrn_measurement_method '\w scans'
_diffrn_orient_matrix_type 'CrysAlisPro convention (1999,Acta A55,543-557)'
_diffrn_orient_matrix_UB_11 -0.0277951000
_diffrn_orient_matrix_UB_12 -0.0011270000
_diffrn_orient_matrix_UB_13 -0.0092513000
_diffrn_orient_matrix_UB_21 -0.0072139000
_diffrn_orient_matrix_UB_22 0.0516648000
_diffrn_orient_matrix_UB_23 0.0174289000
_diffrn_orient_matrix_UB_31 0.0070224000
_diffrn_orient_matrix_UB_32 0.0483962000
_diffrn_orient_matrix_UB_33 -0.0187093000
_diffrn_radiation_monochromator graphite
_diffrn_radiation_probe x-ray
_diffrn_radiation_type MoK\a
_diffrn_radiation_wavelength 0.71073
_diffrn_reflns_av_R_equivalents 0.2332
_diffrn_reflns_av_unetI/netI 0.6101
_diffrn_reflns_Laue_measured_fraction_full 0.997
_diffrn_reflns_Laue_measured_fraction_max 0.854
_diffrn_reflns_limit_h_max 31
_diffrn_reflns_limit_h_min -15
_diffrn_reflns_limit_k_max 6
_diffrn_reflns_limit_k_min -13
_diffrn_reflns_limit_l_max 29
_diffrn_reflns_limit_l_min -34
_diffrn_reflns_number 15032
_diffrn_reflns_point_group_measured_fraction_full 0.997
_diffrn_reflns_point_group_measured_fraction_max 0.854
_diffrn_reflns_theta_full 25.242
_diffrn_reflns_theta_max 29.173
_diffrn_reflns_theta_min 3.075
_diffrn_source 'fine-focus sealed X-ray tube'
_diffrn_source_type 'Enhance (Mo) X-ray Source'
_exptl_absorpt_coefficient_mu 0.081
_exptl_absorpt_correction_T_max 1.00000
_exptl_absorpt_correction_T_min 0.59941
_exptl_absorpt_correction_type multi-scan
_exptl_absorpt_process_details
;
CrysAlisPro 1.171.38.46 (Rigaku Oxford Diffraction, 2015)
Empirical absorption correction using spherical harmonics,
 implemented in SCALE3 ABSPACK scaling algorithm.
;
_exptl_crystal_colour colourless
_exptl_crystal_colour_primary colourless
_exptl_crystal_density_diffrn 1.244
_exptl_crystal_description needle
_exptl_crystal_F_000 2496
_exptl_crystal_size_max 0.09
_exptl_crystal_size_mid 0.02
_exptl_crystal_size_min 0.01
_refine_diff_density_max 0.222
_refine_diff_density_min -0.213
_refine_diff_density_rms 0.050
_refine_ls_extinction_method none
_refine_ls_goodness_of_fit_ref 0.900
_refine_ls_hydrogen_treatment mixed
_refine_ls_matrix_type full
_refine_ls_number_parameters 404
_refine_ls_number_reflns 7247
_refine_ls_number_restraints 0
_refine_ls_restrained_S_all 0.900
_refine_ls_R_factor_all 0.4631
_refine_ls_R_factor_gt 0.0983
_refine_ls_shift/su_max 0.000
_refine_ls_shift/su_mean 0.000
_refine_ls_structure_factor_coef Fsqd
_refine_ls_weighting_details 'w=1/[\s^2^(Fo^2^)+(0.0140P)^2^] where P=(Fo^2^+2Fc^2^)/3'
_refine_ls_weighting_scheme calc
_refine_ls_wR_factor_gt 0.1124
_refine_ls_wR_factor_ref 0.2015
_reflns_Friedel_coverage 0.000
_reflns_number_gt 1300
_reflns_number_total 7247
_reflns_threshold_expression 'I > 2\s(I)'
_cod_data_source_file jo0c01244_si_004.cif
_cod_data_source_block exp_2266
_cod_original_cell_volume 6275(8)
_cod_database_code 4038667
_shelx_shelxl_version_number 2014/7
_chemical_oxdiff_formula 'C39 H43 N5 O7'
_chemical_oxdiff_usercomment Raed-1886
_shelx_space_group_comment
;
The symmetry employed for this shelxl refinement is uniquely defined
by the following loop, which should always be used as a source of
symmetry information in preference to the above space-group names.
They are only intended as comments.
;
_reflns_odcompleteness_completeness 99.06
_reflns_odcompleteness_iscentric 1
_reflns_odcompleteness_theta 26.32
_olex2_refinement_description
;
1. Fixed Uiso
 At 1.2 times of:
  All C(H) groups, All C(H,H) groups, All N(H) groups
 At 1.5 times of:
  All C(H,H,H) groups
2.a Ternary CH refined with riding coordinates:
 C00A(H00C), C00D(H00D), C00F(H00F)
2.b Secondary CH2 refined with riding coordinates:
 C009(H00A,H00B), C00I(H00E,H00G), C00M(H00H,H00I), C00O(H00J,H00K), C00T(H00L,
 H00M)
2.c Aromatic/amide H refined with riding coordinates:
 N005(H005), C00S(H00S), C00U(H00U), C00V(H00V), C00W(H00W), C00X(H00X),
 C00Y(H00Y), C00Z(H00Z), C010(H010), C011(H011), C012(H012), C013(H013),
 C014(H014), C016(H016)
2.d Idealised Me refined as rotating group:
 C1(H1A,H1B,H1C), C2(H2A,H2B,H2C), C0AA(H0AA,H0AB,H0AC)
;
_olex2_date_sample_data_collection 2018-04-16
_olex2_submission_special_instructions 'No special instructions were received'
_oxdiff_exptl_absorpt_empirical_details
;
Empirical correction (ABSPACK) includes:
- Absorption correction using spherical harmonics
- Frame scaling
;
_oxdiff_exptl_absorpt_empirical_full_max 1.281
_oxdiff_exptl_absorpt_empirical_full_min 0.761

loop_
_space_group_symop_operation_xyz
'x, y, z'
'-x+1/2, -y, z+1/2'
'-x, y+1/2, -z+1/2'
'x+1/2, -y+1/2, -z'
'-x, -y, -z'
'x-1/2, y, -z-1/2'
'x, -y-1/2, z-1/2'
'-x-1/2, y-1/2, z'

loop_
_atom_site_label
_atom_site_type_symbol
_atom_site_fract_x
_atom_site_fract_y
_atom_site_fract_z
_atom_site_U_iso_or_equiv
_atom_site_adp_type
_atom_site_occupancy
_atom_site_site_symmetry_order
_atom_site_calc_flag
_atom_site_refinement_flags_posn
_atom_site_refinement_flags_adp
_atom_site_refinement_flags_occupancy
_atom_site_disorder_assembly
_atom_site_disorder_group
O001 O 0.42798(19) 0.5214(5) 0.4842(2) 0.0509(15) Uani 1 1 d . . . . .
O002 O 0.2136(2) 0.2711(5) 0.4937(2) 0.0596(16) Uani 1 1 d . . . . .
O003 O 0.2431(2) 0.0302(5) 0.32892(18) 0.0601(17) Uani 1 1 d . . . . .
N004 N 0.3544(2) 0.1061(6) 0.4297(2) 0.0440(16) Uani 1 1 d . . . . .
N005 N 0.2231(2) 0.2461(6) 0.3089(2) 0.0488(18) Uani 1 1 d . . . . .
H005 H 0.2275 0.3270 0.3192 0.059 Uiso 1 1 calc R . . . .
N006 N 0.3632(3) 0.2625(7) 0.2995(3) 0.054(2) Uani 1 1 d . . . . .
C007 C 0.3355(3) 0.2055(7) 0.3902(3) 0.038(2) Uani 1 1 d . . . . .
N008 N 0.4558(3) 0.7028(7) 0.4438(3) 0.069(2) Uani 1 1 d . . . . .
C009 C 0.3544(3) 0.3461(7) 0.4088(2) 0.043(2) Uani 1 1 d . . . . .
H00A H 0.3413 0.4124 0.3846 0.052 Uiso 1 1 calc R . . . .
H00B H 0.3367 0.3646 0.4414 0.052 Uiso 1 1 calc R . . . .
C00A C 0.2693(3) 0.1991(7) 0.3896(3) 0.044(2) Uani 1 1 d . . . . .
H00C H 0.2546 0.2887 0.3964 0.053 Uiso 1 1 calc R . . . .
C00B C 0.2435(3) 0.1475(9) 0.3395(3) 0.044(2) Uani 1 1 d . . . . .
C00C C 0.3651(3) 0.1760(8) 0.3410(3) 0.041(2) Uani 1 1 d . . . . .
C00D C 0.3069(3) 0.0954(8) 0.4670(3) 0.048(2) Uani 1 1 d . . . . .
H00D H 0.3080 0.0067 0.4828 0.058 Uiso 1 1 calc R . . . .
C00E C 0.4326(3) 0.4970(9) 0.4334(3) 0.046(2) Uani 1 1 d . . . . .
C00F C 0.2528(3) 0.1068(7) 0.4344(3) 0.041(2) Uani 1 1 d . . . . .
H00F H 0.2446 0.0183 0.4203 0.050 Uiso 1 1 calc R . . . .
N00G N 0.4486(3) 0.5954(8) 0.4080(3) 0.071(2) Uani 1 1 d . . . . .
C00H C 0.3076(4) 0.1993(8) 0.5088(3) 0.051(2) Uani 1 1 d . . . . .
C00I C 0.3661(3) -0.0279(7) 0.4093(3) 0.054(2) Uani 1 1 d . . . . .
H00E H 0.3332 -0.0615 0.3918 0.064 Uiso 1 1 calc R . . . .
H00G H 0.3745 -0.0881 0.4373 0.064 Uiso 1 1 calc R . . . .
C00J C 0.4041(3) 0.0821(8) 0.3331(3) 0.051(2) Uani 1 1 d . . . . .
C00K C 0.2625(4) 0.2745(9) 0.5218(3) 0.054(2) Uani 1 1 d . . . . .
C00L C 0.4432(3) 0.6513(10) 0.4871(3) 0.050(2) Uani 1 1 d . . . . .
C00M C 0.2032(3) 0.1498(8) 0.4658(3) 0.054(2) Uani 1 1 d . . . . .
H00H H 0.1714 0.1631 0.4434 0.065 Uiso 1 1 calc R . . . .
H00I H 0.1937 0.0793 0.4897 0.065 Uiso 1 1 calc R . . . .
C00N C 0.4023(4) 0.2212(10) 0.2638(3) 0.053(2) Uani 1 1 d . . . . .
C00O C 0.4171(3) 0.3609(8) 0.4150(3) 0.060(2) Uani 1 1 d . . . . .
H00J H 0.4306 0.2949 0.4391 0.072 Uiso 1 1 calc R . . . .
H00K H 0.4351 0.3444 0.3824 0.072 Uiso 1 1 calc R . . . .
C00P C 0.4414(3) 0.7203(10) 0.5371(4) 0.058(2) Uani 1 1 d . . . . .
C00Q C 0.4283(4) 0.1076(9) 0.2841(3) 0.054(2) Uani 1 1 d . . . . .
C00R C 0.1938(4) 0.2273(9) 0.2595(3) 0.063(3) Uani 1 1 d . . . . .
C00S C 0.4153(3) 0.2754(8) 0.2166(3) 0.069(3) Uani 1 1 d . . . . .
H00S H 0.3967 0.3496 0.2036 0.082 Uiso 1 1 calc R . . . .
C00T C 0.4152(3) -0.0247(8) 0.3722(3) 0.063(2) Uani 1 1 d . . . . .
H00L H 0.4495 -0.0054 0.3905 0.076 Uiso 1 1 calc R . . . .
H00M H 0.4191 -0.1107 0.3555 0.076 Uiso 1 1 calc R . . . .
C00U C 0.3556(4) 0.2147(9) 0.5381(3) 0.072(3) Uani 1 1 d . . . . .
H00U H 0.3870 0.1633 0.5310 0.086 Uiso 1 1 calc R . . . .
C00V C 0.4571(4) 0.2132(11) 0.1900(3) 0.077(3) Uani 1 1 d . . . . .
H00V H 0.4681 0.2489 0.1588 0.093 Uiso 1 1 calc R . . . .
C00W C 0.4842(4) 0.0974(11) 0.2079(4) 0.079(3) Uani 1 1 d . . . . .
H00W H 0.5115 0.0564 0.1881 0.094 Uiso 1 1 calc R . . . .
C00X C 0.3571(5) 0.3059(11) 0.5779(4) 0.092(4) Uani 1 1 d . . . . .
H00X H 0.3899 0.3168 0.5965 0.110 Uiso 1 1 calc R . . . .
C00Y C 0.2635(4) 0.3643(9) 0.5618(3) 0.078(3) Uani 1 1 d . . . . .
H00Y H 0.2319 0.4144 0.5696 0.093 Uiso 1 1 calc R . . . .
C00Z C 0.4366(3) 0.6483(10) 0.5821(4) 0.080(3) Uani 1 1 d . . . . .
H00Z H 0.4331 0.5558 0.5812 0.096 Uiso 1 1 calc R . . . .
C010 C 0.4703(3) 0.0457(9) 0.2545(4) 0.073(3) Uani 1 1 d . . . . .
H010 H 0.4885 -0.0300 0.2667 0.088 Uiso 1 1 calc R . . . .
C011 C 0.4458(3) 0.8586(11) 0.5395(4) 0.083(3) Uani 1 1 d . . . . .
H011 H 0.4494 0.9077 0.5096 0.100 Uiso 1 1 calc R . . . .
C012 C 0.3116(6) 0.3794(13) 0.5901(4) 0.107(5) Uani 1 1 d . . . . .
H012 H 0.3127 0.4392 0.6173 0.128 Uiso 1 1 calc R . . . .
C013 C 0.4369(4) 0.7148(14) 0.6284(4) 0.100(4) Uani 1 1 d . . . . .
H013 H 0.4344 0.6662 0.6586 0.120 Uiso 1 1 calc R . . . .
C014 C 0.4449(5) 0.9241(11) 0.5863(5) 0.116(5) Uani 1 1 d . . . . .
H014 H 0.4471 1.0167 0.5878 0.140 Uiso 1 1 calc R . . . .
C016 C 0.4408(5) 0.8497(15) 0.6304(5) 0.109(5) Uani 1 1 d . . . . .
H016 H 0.4406 0.8925 0.6620 0.131 Uiso 1 1 calc R . . . .
C1 C 0.1731(3) 0.3593(9) 0.2414(3) 0.111(4) Uani 1 1 d . . . . .
H1A H 0.1480 0.3961 0.2663 0.167 Uiso 1 1 calc GR . . . .
H1B H 0.1537 0.3481 0.2096 0.167 Uiso 1 1 calc GR . . . .
H1C H 0.2041 0.4187 0.2367 0.167 Uiso 1 1 calc GR . . . .
H006 H 0.342(2) 0.333(6) 0.301(2) 0.03(2) Uiso 1 1 d . . . . .
C2 C 0.2331(4) 0.1735(12) 0.2206(3) 0.195(7) Uani 1 1 d . . . . .
H2A H 0.2611 0.2392 0.2131 0.293 Uiso 1 1 calc GR . . . .
H2B H 0.2129 0.1520 0.1900 0.293 Uiso 1 1 calc GR . . . .
H2C H 0.2507 0.0944 0.2337 0.293 Uiso 1 1 calc GR . . . .
C0AA C 0.1448(5) 0.1373(12) 0.2669(4) 0.209(8) Uani 1 1 d . . . . .
H0AA H 0.1538 0.0495 0.2547 0.313 Uiso 1 1 calc GR . . . .
H0AB H 0.1134 0.1714 0.2482 0.313 Uiso 1 1 calc GR . . . .
H0AC H 0.1356 0.1330 0.3026 0.313 Uiso 1 1 calc GR . . . .

loop_
_atom_site_aniso_label
_atom_site_aniso_U_11
_atom_site_aniso_U_22
_atom_site_aniso_U_33
_atom_site_aniso_U_23
_atom_site_aniso_U_13
_atom_site_aniso_U_12
O001 0.052(4) 0.035(4) 0.066(4) 0.002(3) -0.004(3) -0.010(3)
O002 0.065(4) 0.055(4) 0.059(4) -0.010(3) 0.007(3) 0.006(4)
O003 0.088(4) 0.033(4) 0.058(4) -0.002(3) -0.005(3) 0.004(4)
N004 0.046(4) 0.032(4) 0.055(4) -0.002(4) 0.001(4) -0.001(4)
N005 0.054(5) 0.038(5) 0.055(4) -0.005(4) -0.006(4) 0.002(4)
N006 0.060(6) 0.043(6) 0.059(5) 0.002(5) -0.001(4) 0.004(5)
C007 0.033(5) 0.027(5) 0.053(5) 0.014(4) -0.007(4) 0.003(4)
N008 0.080(6) 0.059(6) 0.068(5) -0.009(5) 0.002(5) -0.016(5)
C009 0.042(5) 0.042(5) 0.046(5) 0.006(4) 0.000(4) -0.006(5)
C00A 0.040(6) 0.044(6) 0.050(5) -0.002(4) -0.007(4) 0.014(4)
C00B 0.043(6) 0.037(6) 0.051(5) -0.003(5) 0.009(5) 0.004(5)
C00C 0.041(6) 0.042(6) 0.039(5) 0.008(5) 0.003(4) 0.008(4)
C00D 0.044(6) 0.048(6) 0.052(5) 0.007(4) -0.001(5) 0.003(5)
C00E 0.038(6) 0.051(7) 0.048(6) -0.009(5) -0.002(5) -0.008(5)
C00F 0.037(5) 0.035(5) 0.052(5) 0.014(4) 0.001(5) -0.005(4)
N00G 0.082(6) 0.055(6) 0.077(6) 0.009(5) 0.009(4) -0.018(5)
C00H 0.068(7) 0.045(6) 0.040(5) 0.000(4) -0.003(6) -0.002(6)
C00I 0.062(6) 0.042(6) 0.057(5) 0.009(4) 0.000(5) 0.006(5)
C00J 0.038(6) 0.045(6) 0.070(6) 0.001(5) 0.001(5) 0.006(5)
C00K 0.078(8) 0.048(7) 0.036(6) 0.003(5) 0.003(5) -0.005(6)
C00L 0.036(6) 0.058(7) 0.056(6) -0.002(6) -0.004(5) -0.001(5)
C00M 0.055(6) 0.056(6) 0.051(5) 0.016(5) 0.012(5) 0.012(5)
C00N 0.052(7) 0.065(8) 0.042(6) -0.007(5) 0.008(5) -0.002(6)
C00O 0.031(5) 0.080(7) 0.069(6) -0.011(5) 0.001(5) -0.005(5)
C00P 0.054(6) 0.049(7) 0.070(7) 0.011(6) -0.013(5) 0.002(6)
C00Q 0.048(6) 0.057(7) 0.058(6) -0.013(6) -0.001(5) -0.002(5)
C00R 0.065(7) 0.063(7) 0.061(6) -0.007(5) -0.020(6) 0.000(6)
C00S 0.061(7) 0.082(8) 0.064(7) -0.010(6) 0.008(6) -0.003(6)
C00T 0.060(7) 0.052(7) 0.077(6) -0.006(5) 0.005(5) 0.012(5)
C00U 0.077(8) 0.086(8) 0.052(6) -0.005(6) -0.003(6) -0.007(6)
C00V 0.070(8) 0.100(10) 0.062(7) -0.018(7) 0.009(6) -0.016(7)
C00W 0.060(8) 0.116(10) 0.060(7) -0.029(7) 0.020(6) -0.003(7)
C00X 0.126(12) 0.086(10) 0.064(8) 0.000(6) -0.025(8) -0.020(8)
C00Y 0.121(10) 0.068(8) 0.043(6) -0.012(6) 0.012(6) 0.002(7)
C00Z 0.069(7) 0.090(8) 0.082(7) -0.008(7) 0.007(6) -0.024(6)
C010 0.055(7) 0.086(8) 0.079(7) -0.019(6) 0.007(6) 0.005(6)
C011 0.087(8) 0.070(8) 0.094(8) -0.011(7) -0.042(6) 0.012(7)
C012 0.156(14) 0.121(12) 0.043(6) -0.008(7) -0.014(8) -0.037(10)
C013 0.091(9) 0.140(12) 0.069(8) -0.018(9) 0.007(6) -0.009(10)
C014 0.136(11) 0.101(11) 0.112(9) -0.059(9) -0.062(9) 0.029(8)
C016 0.088(9) 0.149(14) 0.091(10) -0.065(11) -0.008(8) 0.006(10)
C1 0.143(10) 0.074(9) 0.118(8) -0.007(6) -0.074(7) 0.028(7)
C2 0.234(14) 0.307(18) 0.046(6) -0.038(8) -0.020(8) 0.170(13)
C0AA 0.213(13) 0.236(16) 0.178(11) 0.118(10) -0.151(11) -0.191(13)

loop_
_atom_type_symbol
_atom_type_description
_atom_type_scat_dispersion_real
_atom_type_scat_dispersion_imag
_atom_type_scat_source
C C 0.0033 0.0016 'International Tables Vol C Tables 4.2.6.8 and 6.1.1.4'
H H 0.0000 0.0000 'International Tables Vol C Tables 4.2.6.8 and 6.1.1.4'
N N 0.0061 0.0033 'International Tables Vol C Tables 4.2.6.8 and 6.1.1.4'
O O 0.0106 0.0060 'International Tables Vol C Tables 4.2.6.8 and 6.1.1.4'

loop_
_geom_angle_atom_site_label_1
_geom_angle_atom_site_label_2
_geom_angle_atom_site_label_3
_geom_angle
_geom_angle_site_symmetry_1
_geom_angle_site_symmetry_3
_geom_angle_publ_flag
C00L O001 C00E 101.9(6) . . ?
C00K O002 C00M 115.9(6) . . ?
C007 N004 C00D 105.5(5) . . ?
C00I N004 C007 114.4(6) . . ?
C00I N004 C00D 108.3(6) . . ?
C00B N005 H005 116.9 . . ?
C00B N005 C00R 126.2(7) . . ?
C00R N005 H005 116.9 . . ?
C00C N006 H006 119(4) . . ?
C00N N006 C00C 108.6(8) . . ?
C00N N006 H006 132(4) . . ?
N004 C007 C009 107.3(6) . . ?
N004 C007 C00A 106.3(6) . . ?
N004 C007 C00C 108.5(6) . . ?
C009 C007 C00A 109.3(6) . . ?
C00C C007 C009 108.0(6) . . ?
C00C C007 C00A 117.1(6) . . ?
C00L N008 N00G 104.4(7) . . ?
C007 C009 H00A 108.7 . . ?
C007 C009 H00B 108.7 . . ?
H00A C009 H00B 107.6 . . ?
C00O C009 C007 114.1(6) . . ?
C00O C009 H00A 108.7 . . ?
C00O C009 H00B 108.7 . . ?
C007 C00A H00C 108.6 . . ?
C00B C00A C007 115.0(6) . . ?
C00B C00A H00C 108.6 . . ?
C00B C00A C00F 110.1(6) . . ?
C00F C00A C007 105.8(6) . . ?
C00F C00A H00C 108.6 . . ?
O003 C00B N005 124.6(8) . . ?
O003 C00B C00A 121.7(7) . . ?
N005 C00B C00A 113.7(7) . . ?
N006 C00C C007 122.2(7) . . ?
C00J C00C N006 109.9(8) . . ?
C00J C00C C007 126.7(7) . . ?
N004 C00D H00D 108.6 . . ?
N004 C00D C00F 105.5(5) . . ?
N004 C00D C00H 114.5(7) . . ?
C00F C00D H00D 108.6 . . ?
C00H C00D H00D 108.6 . . ?
C00H C00D C00F 110.8(7) . . ?
O001 C00E C00O 117.5(8) . . ?
N00G C00E O001 113.9(7) . . ?
N00G C00E C00O 128.6(9) . . ?
C00A C00F C00D 104.3(6) . . ?
C00A C00F H00F 107.9 . . ?
C00D C00F H00F 107.9 . . ?
C00M C00F C00A 116.4(6) . . ?
C00M C00F C00D 112.2(6) . . ?
C00M C00F H00F 107.9 . . ?
C00E N00G N008 106.2(7) . . ?
C00K C00H C00D 123.7(8) . . ?
C00K C00H C00U 117.3(8) . . ?
C00U C00H C00D 118.9(9) . . ?
N004 C00I H00E 109.4 . . ?
N004 C00I H00G 109.4 . . ?
N004 C00I C00T 111.0(6) . . ?
H00E C00I H00G 108.0 . . ?
C00T C00I H00E 109.4 . . ?
C00T C00I H00G 109.4 . . ?
C00C C00J C00Q 107.1(7) . . ?
C00C C00J C00T 121.2(8) . . ?
C00Q C00J C00T 131.7(8) . . ?
C00H C00K O002 121.7(8) . . ?
C00H C00K C00Y 122.4(9) . . ?
C00Y C00K O002 115.7(10) . . ?
O001 C00L C00P 119.4(8) . . ?
N008 C00L O001 113.6(8) . . ?
N008 C00L C00P 127.0(10) . . ?
O002 C00M C00F 112.5(6) . . ?
O002 C00M H00H 109.1 . . ?
O002 C00M H00I 109.1 . . ?
C00F C00M H00H 109.1 . . ?
C00F C00M H00I 109.1 . . ?
H00H C00M H00I 107.8 . . ?
N006 C00N C00Q 106.7(8) . . ?
C00S C00N N006 129.5(9) . . ?
C00S C00N C00Q 123.8(9) . . ?
C009 C00O H00J 109.3 . . ?
C009 C00O H00K 109.3 . . ?
C00E C00O C009 111.6(6) . . ?
C00E C00O H00J 109.3 . . ?
C00E C00O H00K 109.3 . . ?
H00J C00O H00K 108.0 . . ?
C00Z C00P C00L 120.7(9) . . ?
C00Z C00P C011 119.1(9) . . ?
C011 C00P C00L 120.2(9) . . ?
C00N C00Q C00J 107.7(8) . . ?
C00N C00Q C010 117.7(8) . . ?
C010 C00Q C00J 134.6(9) . . ?
N005 C00R C1 108.8(7) . . ?
N005 C00R C2 110.1(7) . . ?
N005 C00R C0AA 109.6(7) . . ?
C1 C00R C0AA 108.4(8) . . ?
C2 C00R C1 108.4(8) . . ?
C2 C00R C0AA 111.6(9) . . ?
C00N C00S H00S 122.0 . . ?
C00V C00S C00N 116.0(9) . . ?
C00V C00S H00S 122.0 . . ?
C00I C00T H00L 110.1 . . ?
C00I C00T H00M 110.1 . . ?
C00J C00T C00I 108.2(6) . . ?
C00J C00T H00L 110.1 . . ?
C00J C00T H00M 110.1 . . ?
H00L C00T H00M 108.4 . . ?
C00H C00U H00U 119.7 . . ?
C00X C00U C00H 120.5(9) . . ?
C00X C00U H00U 119.7 . . ?
C00S C00V H00V 118.5 . . ?
C00S C00V C00W 122.9(9) . . ?
C00W C00V H00V 118.5 . . ?
C00V C00W H00W 120.1 . . ?
C010 C00W C00V 119.7(9) . . ?
C010 C00W H00W 120.1 . . ?
C00U C00X H00X 119.5 . . ?
C012 C00X C00U 121.1(11) . . ?
C012 C00X H00X 119.5 . . ?
C00K C00Y H00Y 120.2 . . ?
C012 C00Y C00K 119.6(10) . . ?
C012 C00Y H00Y 120.2 . . ?
C00P C00Z H00Z 120.2 . . ?
C013 C00Z C00P 119.5(10) . . ?
C013 C00Z H00Z 120.2 . . ?
C00Q C010 H010 120.1 . . ?
C00W C010 C00Q 119.8(9) . . ?
C00W C010 H010 120.1 . . ?
C00P C011 H011 119.7 . . ?
C00P C011 C014 120.6(10) . . ?
C014 C011 H011 119.7 . . ?
C00X C012 C00Y 119.1(11) . . ?
C00X C012 H012 120.5 . . ?
C00Y C012 H012 120.5 . . ?
C00Z C013 H013 119.5 . . ?
C016 C013 C00Z 121.0(12) . . ?
C016 C013 H013 119.5 . . ?
C011 C014 H014 120.5 . . ?
C016 C014 C011 119.0(12) . . ?
C016 C014 H014 120.5 . . ?
C013 C016 C014 120.7(12) . . ?
C013 C016 H016 119.7 . . ?
C014 C016 H016 119.7 . . ?
C00R C1 H1A 109.5 . . ?
C00R C1 H1B 109.5 . . ?
C00R C1 H1C 109.5 . . ?
H1A C1 H1B 109.5 . . ?
H1A C1 H1C 109.5 . . ?
H1B C1 H1C 109.5 . . ?
C00R C2 H2A 109.5 . . ?
C00R C2 H2B 109.5 . . ?
C00R C2 H2C 109.5 . . ?
H2A C2 H2B 109.5 . . ?
H2A C2 H2C 109.5 . . ?
H2B C2 H2C 109.5 . . ?
C00R C0AA H0AA 109.5 . . ?
C00R C0AA H0AB 109.5 . . ?
C00R C0AA H0AC 109.5 . . ?
H0AA C0AA H0AB 109.5 . . ?
H0AA C0AA H0AC 109.5 . . ?
H0AB C0AA H0AC 109.5 . . ?

loop_
_geom_bond_atom_site_label_1
_geom_bond_atom_site_label_2
_geom_bond_distance
_geom_bond_site_symmetry_2
_geom_bond_publ_flag
O001 C00E 1.357(8) . ?
O001 C00L 1.353(9) . ?
O002 C00K 1.382(8) . ?
O002 C00M 1.439(7) . ?
O003 C00B 1.207(8) . ?
N004 C007 1.503(8) . ?
N004 C00D 1.503(7) . ?
N004 C00I 1.472(7) . ?
N005 H005 0.8600 . ?
N005 C00B 1.363(8) . ?
N005 C00R 1.484(8) . ?
N006 C00C 1.390(9) . ?
N006 C00N 1.384(9) . ?
N006 H006 0.87(5) . ?
C007 C009 1.556(8) . ?
C007 C00A 1.588(8) . ?
C007 C00C 1.501(9) . ?
N008 N00G 1.438(8) . ?
N008 C00L 1.281(9) . ?
C009 H00A 0.9700 . ?
C009 H00B 0.9700 . ?
C009 C00O 1.518(7) . ?
C00A H00C 0.9800 . ?
C00A C00B 1.539(9) . ?
C00A C00F 1.543(8) . ?
C00C C00J 1.340(8) . ?
C00D H00D 0.9800 . ?
C00D C00F 1.557(8) . ?
C00D C00H 1.510(9) . ?
C00E N00G 1.249(8) . ?
C00E C00O 1.492(9) . ?
C00F H00F 0.9800 . ?
C00F C00M 1.507(8) . ?
C00H C00K 1.359(10) . ?
C00H C00U 1.392(9) . ?
C00I H00E 0.9700 . ?
C00I H00G 0.9700 . ?
C00I C00T 1.525(8) . ?
C00J C00Q 1.431(9) . ?
C00J C00T 1.503(9) . ?
C00K C00Y 1.381(10) . ?
C00L C00P 1.480(10) . ?
C00M H00H 0.9700 . ?
C00M H00I 0.9700 . ?
C00N C00Q 1.402(10) . ?
C00N C00S 1.386(9) . ?
C00O H00J 0.9700 . ?
C00O H00K 0.9700 . ?
C00P C00Z 1.385(10) . ?
C00P C011 1.390(10) . ?
C00Q C010 1.412(9) . ?
C00R C1 1.489(10) . ?
C00R C2 1.488(10) . ?
C00R C0AA 1.492(10) . ?
C00S H00S 0.9300 . ?
C00S C00V 1.369(9) . ?
C00T H00L 0.9700 . ?
C00T H00M 0.9700 . ?
C00U H00U 0.9300 . ?
C00U C00X 1.385(10) . ?
C00V H00V 0.9300 . ?
C00V C00W 1.409(10) . ?
C00W H00W 0.9300 . ?
C00W C010 1.366(10) . ?
C00X H00X 0.9300 . ?
C00X C012 1.354(11) . ?
C00Y H00Y 0.9300 . ?
C00Y C012 1.376(11) . ?
C00Z H00Z 0.9300 . ?
C00Z C013 1.383(11) . ?
C010 H010 0.9300 . ?
C011 H011 0.9300 . ?
C011 C014 1.389(11) . ?
C012 H012 0.9300 . ?
C013 H013 0.9300 . ?
C013 C016 1.355(13) . ?
C014 H014 0.9300 . ?
C014 C016 1.378(13) . ?
C016 H016 0.9300 . ?
C1 H1A 0.9600 . ?
C1 H1B 0.9600 . ?
C1 H1C 0.9600 . ?
C2 H2A 0.9600 . ?
C2 H2B 0.9600 . ?
C2 H2C 0.9600 . ?
C0AA H0AA 0.9600 . ?
C0AA H0AB 0.9600 . ?
C0AA H0AC 0.9600 . ?
